data_4329145
loop_
_publ_author_name
'Sean K. Liew'
'S. M. Ibrahim Al-Rafia'
'James T. Goettel'
'Paul A. Lummis'
'Sean M. McDonald'
'Leah J. Miedema'
'Michael J. Ferguson'
'Robert McDonald'
'Eric Rivard'

_publ_contact_author_address
;
Department of Chemistry
University of Alberta
Edmonton
AB T6G 2G2
CANADA
;
_publ_contact_author_email ERIVARD@UALBERTA.CA
_publ_contact_author_name 'E. Rivard'
_publ_section_title
;
 Expanding the Steric Coverage Offered by Bis(amidosilyl) Chelates:
 Isolation of Low-Coordinate N-Heterocyclic Germylene Complexes
;
_journal_name_full 'Inorganic Chemistry'
_journal_page_first 5471
_journal_page_last 5480
_journal_paper_doi 10.1021/ic300495k
_journal_volume 51
_journal_year 2012
_chemical_formula_sum 'C27 H33 Cl Si'
_chemical_formula_weight 421.07
_chemical_name_common 5
_chemical_name_systematic
; 
 ? 
;
_space_group_IT_number 2
_symmetry_cell_setting triclinic
_symmetry_space_group_name_Hall '-P 1'
_symmetry_space_group_name_H-M 'P -1'
_atom_sites_solution_hydrogens geom
_atom_sites_solution_primary direct
_atom_sites_solution_secondary difmap
_audit_creation_method SHELXL-97
_cell_angle_alpha 83.9233(3)
_cell_angle_beta 65.1785(3)
_cell_angle_gamma 89.4459(3)
_cell_formula_units_Z 2
_cell_length_a 10.1381(3)
_cell_length_b 11.5933(4)
_cell_length_c 11.6907(4)
_cell_measurement_reflns_used 9913
_cell_measurement_temperature 173(2)
_cell_measurement_theta_max 27.63
_cell_measurement_theta_min 2.21
_cell_volume 1239.19(7)
_computing_cell_refinement 'Bruker SAINT'
_computing_data_collection 'Bruker APEX2'
_computing_data_reduction 'Bruker SAINT'
_computing_molecular_graphics 'Bruker SHELXTL'
_computing_publication_material 'Bruker SHELXTL'
_computing_structure_refinement 'SHELXL-97 (Sheldrick, 2008)'
_computing_structure_solution 'SHELXS-97 (Sheldrick, 2008)'
_diffrn_ambient_temperature 173(2)
_diffrn_measured_fraction_theta_full 0.997
_diffrn_measured_fraction_theta_max 0.984
_diffrn_measurement_device_type 'Bruker APEX-II CCD'
_diffrn_measurement_method '\w scans'
_diffrn_radiation_monochromator graphite
_diffrn_radiation_source 'fine-focus sealed tube'
_diffrn_radiation_type MoK\a
_diffrn_radiation_wavelength 0.71073
_diffrn_reflns_av_R_equivalents 0.0095
_diffrn_reflns_av_sigmaI/netI 0.0145
_diffrn_reflns_limit_h_max 13
_diffrn_reflns_limit_h_min -13
_diffrn_reflns_limit_k_max 15
_diffrn_reflns_limit_k_min -15
_diffrn_reflns_limit_l_max 15
_diffrn_reflns_limit_l_min -15
_diffrn_reflns_number 11052
_diffrn_reflns_theta_full 26.40
_diffrn_reflns_theta_max 27.63
_diffrn_reflns_theta_min 1.77
_exptl_absorpt_coefficient_mu 0.213
_exptl_absorpt_correction_T_max 0.9246
_exptl_absorpt_correction_T_min 0.9053
_exptl_absorpt_correction_type numerical
_exptl_absorpt_process_details 'SADABS (Sheldrick, 2008)'
_exptl_crystal_colour colourless
_exptl_crystal_density_diffrn 1.128
_exptl_crystal_description block
_exptl_crystal_F_000 452
_exptl_crystal_size_max 0.48
_exptl_crystal_size_mid 0.40
_exptl_crystal_size_min 0.37
_refine_diff_density_max 0.963
_refine_diff_density_min -0.491
_refine_diff_density_rms 0.049
_refine_ls_extinction_method none
_refine_ls_goodness_of_fit_ref 1.058
_refine_ls_hydrogen_treatment constr
_refine_ls_matrix_type full
_refine_ls_number_parameters 262
_refine_ls_number_reflns 5692
_refine_ls_number_restraints 0
_refine_ls_restrained_S_all 1.058
_refine_ls_R_factor_all 0.0540
_refine_ls_R_factor_gt 0.0497
_refine_ls_shift/su_max 0.001
_refine_ls_shift/su_mean 0.000
_refine_ls_structure_factor_coef Fsqd
_refine_ls_weighting_details 'calc w=1/[\s^2^(Fo^2^)+(0.0700P)^2^+0.6613P] where P=(Fo^2^+2Fc^2^)/3'
_refine_ls_weighting_scheme calc
_refine_ls_wR_factor_gt 0.1387
_refine_ls_wR_factor_ref 0.1428
_reflns_number_gt 5111
_reflns_number_total 5692
_reflns_threshold_expression I>2\s(I)
_cod_data_source_file ic300495k_si_001_4.cif
_cod_data_source_block riv10a0
_cod_database_code 4329145

loop_
_symmetry_equiv_pos_as_xyz
'x, y, z'
'-x, -y, -z'

loop_
_atom_site_label
_atom_site_type_symbol
_atom_site_fract_x
_atom_site_fract_y
_atom_site_fract_z
_atom_site_U_iso_or_equiv
_atom_site_adp_type
_atom_site_occupancy
_atom_site_symmetry_multiplicity
_atom_site_calc_flag
_atom_site_refinement_flags
Cl Cl 0.22998(5) 0.22548(4) 0.23720(5) 0.04716(14) Uani 1 1 d .
Si Si 0.14265(5) 0.14495(4) 0.13194(4) 0.03369(13) Uani 1 1 d .
C11 C 0.27907(18) 0.15894(14) -0.03595(16) 0.0348(3) Uani 1 1 d .
C12 C 0.4278(2) 0.14815(19) -0.07086(18) 0.0452(4) Uani 1 1 d .
H12 H 0.4634 0.1408 -0.0072 0.054 Uiso 1 1 calc R
C13 C 0.5246(2) 0.1480(2) -0.19690(18) 0.0476(5) Uani 1 1 d .
H13 H 0.6254 0.1408 -0.2181 0.057 Uiso 1 1 calc R
C14 C 0.47683(18) 0.15809(15) -0.29305(16) 0.0355(3) Uani 1 1 d .
C15 C 0.32925(19) 0.16918(16) -0.25883(17) 0.0387(4) Uani 1 1 d .
H15 H 0.2940 0.1762 -0.3227 0.046 Uiso 1 1 calc R
C16 C 0.23183(18) 0.17017(16) -0.13266(17) 0.0388(4) Uani 1 1 d .
H16 H 0.1313 0.1786 -0.1119 0.047 Uiso 1 1 calc R
C17 C 0.58247(19) 0.15574(17) -0.43091(17) 0.0404(4) Uani 1 1 d .
H17 H 0.5254 0.1662 -0.4831 0.049 Uiso 1 1 calc R
C18 C 0.6967(2) 0.2551(2) -0.4761(2) 0.0558(5) Uani 1 1 d .
H18A H 0.7650 0.2493 -0.5642 0.084 Uiso 1 1 calc R
H18B H 0.7497 0.2504 -0.4224 0.084 Uiso 1 1 calc R
H18C H 0.6487 0.3294 -0.4707 0.084 Uiso 1 1 calc R
C19 C 0.6532(2) 0.0385(2) -0.4518(2) 0.0536(5) Uani 1 1 d .
H19A H 0.5776 -0.0232 -0.4255 0.080 Uiso 1 1 calc R
H19B H 0.7097 0.0257 -0.4014 0.080 Uiso 1 1 calc R
H19C H 0.7178 0.0377 -0.5418 0.080 Uiso 1 1 calc R
C21 C -0.02740(18) 0.21894(15) 0.14950(16) 0.0352(3) Uani 1 1 d .
C22 C -0.0271(2) 0.33941(16) 0.1259(2) 0.0447(4) Uani 1 1 d .
H22 H 0.0610 0.3833 0.1017 0.054 Uiso 1 1 calc R
C23 C -0.1517(2) 0.39706(17) 0.1369(2) 0.0483(5) Uani 1 1 d .
H23 H -0.1473 0.4792 0.1199 0.058 Uiso 1 1 calc R
C24 C -0.2829(2) 0.33638(17) 0.17225(19) 0.0443(4) Uani 1 1 d .
C25 C -0.2839(2) 0.21614(17) 0.19384(18) 0.0442(4) Uani 1 1 d .
H25 H -0.3719 0.1726 0.2165 0.053 Uiso 1 1 calc R
C26 C -0.15895(19) 0.15794(16) 0.18308(17) 0.0391(4) Uani 1 1 d .
H26 H -0.1633 0.0757 0.1988 0.047 Uiso 1 1 calc R
C27 C -0.4226(2) 0.3982(2) 0.1903(2) 0.0572(5) Uani 1 1 d .
H27 H -0.4845 0.3460 0.1685 0.069 Uiso 1 1 calc R
C28 C -0.3983(4) 0.5134(4) 0.1070(4) 0.1191(16) Uani 1 1 d .
H28A H -0.4923 0.5471 0.1219 0.179 Uiso 1 1 calc R
H28B H -0.3474 0.5003 0.0176 0.179 Uiso 1 1 calc R
H28C H -0.3394 0.5668 0.1278 0.179 Uiso 1 1 calc R
C29 C -0.5035(5) 0.4184(5) 0.3236(3) 0.152(2) Uani 1 1 d .
H29A H -0.5193 0.3448 0.3780 0.228 Uiso 1 1 calc R
H29B H -0.5976 0.4507 0.3358 0.228 Uiso 1 1 calc R
H29C H -0.4476 0.4733 0.3459 0.228 Uiso 1 1 calc R
C31 C 0.10517(18) -0.01025(15) 0.19771(16) 0.0349(3) Uani 1 1 d .
C32 C 0.0262(2) -0.04467(17) 0.32747(18) 0.0443(4) Uani 1 1 d .
H32 H -0.0080 0.0129 0.3842 0.053 Uiso 1 1 calc R
C33 C -0.0032(2) -0.15993(18) 0.3747(2) 0.0517(5) Uani 1 1 d .
H33 H -0.0573 -0.1805 0.4632 0.062 Uiso 1 1 calc R
C34 C 0.0451(2) -0.24640(17) 0.2951(2) 0.0500(5) Uani 1 1 d .
C35 C 0.1222(2) -0.21356(17) 0.1651(2) 0.0474(4) Uani 1 1 d .
H35 H 0.1545 -0.2715 0.1087 0.057 Uiso 1 1 calc R
C36 C 0.1523(2) -0.09704(16) 0.11732(18) 0.0397(4) Uani 1 1 d .
H36 H 0.2056 -0.0764 0.0287 0.048 Uiso 1 1 calc R
C37 C 0.0127(3) -0.3723(2) 0.3530(3) 0.0715(7) Uani 1 1 d .
H37 H 0.0119 -0.3721 0.4388 0.086 Uiso 1 1 calc R
C38 C -0.1362(3) -0.4115(2) 0.3787(4) 0.0889(10) Uani 1 1 d .
H38A H -0.1520 -0.4934 0.4138 0.133 Uiso 1 1 calc R
H38B H -0.1486 -0.4024 0.2995 0.133 Uiso 1 1 calc R
H38C H -0.2067 -0.3648 0.4398 0.133 Uiso 1 1 calc R
C39 C 0.1280(4) -0.4513(2) 0.2885(3) 0.0842(9) Uani 1 1 d .
H39A H 0.1026 -0.5294 0.3345 0.126 Uiso 1 1 calc R
H39B H 0.2201 -0.4235 0.2864 0.126 Uiso 1 1 calc R
H39C H 0.1382 -0.4536 0.2016 0.126 Uiso 1 1 calc R

loop_
_atom_site_aniso_label
_atom_site_aniso_U_11
_atom_site_aniso_U_22
_atom_site_aniso_U_33
_atom_site_aniso_U_23
_atom_site_aniso_U_13
_atom_site_aniso_U_12
Cl 0.0483(3) 0.0489(3) 0.0466(3) -0.01158(19) -0.0207(2) -0.0040(2)
Si 0.0310(2) 0.0336(2) 0.0321(2) -0.00451(17) -0.00874(18) 0.00071(17)
C11 0.0308(8) 0.0344(8) 0.0346(8) -0.0024(6) -0.0097(6) 0.0015(6)
C12 0.0350(9) 0.0660(12) 0.0360(9) -0.0060(8) -0.0163(7) 0.0074(8)
C13 0.0271(8) 0.0740(14) 0.0401(9) -0.0078(9) -0.0125(7) 0.0071(8)
C14 0.0314(8) 0.0378(8) 0.0340(8) -0.0037(6) -0.0107(7) -0.0001(6)
C15 0.0342(8) 0.0469(10) 0.0364(8) -0.0025(7) -0.0167(7) 0.0004(7)
C16 0.0265(7) 0.0467(10) 0.0410(9) -0.0034(7) -0.0124(7) 0.0014(7)
C17 0.0349(8) 0.0492(10) 0.0336(8) -0.0052(7) -0.0107(7) -0.0030(7)
C18 0.0535(12) 0.0615(13) 0.0409(10) -0.0017(9) -0.0091(9) -0.0166(10)
C19 0.0488(11) 0.0571(12) 0.0468(11) -0.0152(9) -0.0101(9) 0.0057(9)
C21 0.0305(8) 0.0362(8) 0.0323(8) -0.0061(6) -0.0063(6) 0.0016(6)
C22 0.0323(8) 0.0371(9) 0.0591(11) -0.0037(8) -0.0141(8) -0.0021(7)
C23 0.0405(10) 0.0358(9) 0.0666(13) -0.0075(8) -0.0202(9) 0.0025(7)
C24 0.0331(9) 0.0468(10) 0.0501(10) -0.0134(8) -0.0130(8) 0.0048(7)
C25 0.0310(8) 0.0488(10) 0.0463(10) -0.0105(8) -0.0087(7) -0.0046(7)
C26 0.0373(9) 0.0359(8) 0.0371(9) -0.0072(7) -0.0079(7) -0.0023(7)
C27 0.0354(10) 0.0581(13) 0.0763(15) -0.0149(11) -0.0203(10) 0.0088(9)
C28 0.0619(18) 0.139(3) 0.131(3) 0.040(3) -0.028(2) 0.034(2)
C29 0.106(3) 0.260(6) 0.069(2) -0.027(3) -0.0171(19) 0.130(4)
C31 0.0314(8) 0.0360(8) 0.0359(8) -0.0030(6) -0.0132(7) 0.0016(6)
C32 0.0416(9) 0.0441(10) 0.0395(9) -0.0023(7) -0.0103(8) 0.0030(8)
C33 0.0432(10) 0.0501(11) 0.0465(10) 0.0092(9) -0.0075(8) 0.0025(8)
C34 0.0382(9) 0.0384(10) 0.0665(13) 0.0050(9) -0.0178(9) 0.0009(7)
C35 0.0446(10) 0.0373(9) 0.0626(12) -0.0114(8) -0.0235(9) 0.0051(8)
C36 0.0398(9) 0.0396(9) 0.0408(9) -0.0064(7) -0.0175(7) 0.0029(7)
C37 0.0664(15) 0.0416(12) 0.0921(19) 0.0094(12) -0.0231(14) 0.0003(10)
C38 0.0687(17) 0.0533(15) 0.133(3) 0.0102(16) -0.0350(18) -0.0188(13)
C39 0.087(2) 0.0391(12) 0.113(2) -0.0020(13) -0.0315(18) 0.0132(12)

loop_
_atom_type_symbol
_atom_type_description
_atom_type_scat_dispersion_real
_atom_type_scat_dispersion_imag
_atom_type_scat_source
C C 0.0033 0.0016 'International Tables Vol C Tables 4.2.6.8 and 6.1.1.4'
H H 0.0000 0.0000 'International Tables Vol C Tables 4.2.6.8 and 6.1.1.4'
Si Si 0.0817 0.0704 'International Tables Vol C Tables 4.2.6.8 and 6.1.1.4'
Cl Cl 0.1484 0.1585 'International Tables Vol C Tables 4.2.6.8 and 6.1.1.4'

loop_
_geom_angle_atom_site_label_1
_geom_angle_atom_site_label_2
_geom_angle_atom_site_label_3
_geom_angle
C31 Si C11 110.44(8)
C31 Si C21 111.43(8)
C11 Si C21 111.64(8)
C31 Si Cl 107.41(6)
C11 Si Cl 108.27(6)
C21 Si Cl 107.46(6)
C16 C11 C12 117.50(15)
C16 C11 Si 119.36(12)
C12 C11 Si 122.87(13)
C13 C12 C11 121.10(17)
C12 C13 C14 121.20(16)
C15 C14 C13 117.88(16)
C15 C14 C17 120.89(15)
C13 C14 C17 121.23(15)
C14 C15 C16 121.15(16)
C15 C16 C11 121.16(15)
C14 C17 C19 110.78(16)
C14 C17 C18 111.67(15)
C19 C17 C18 111.29(17)
C22 C21 C26 116.99(16)
C22 C21 Si 120.54(13)
C26 C21 Si 122.46(13)
C23 C22 C21 121.93(17)
C22 C23 C24 120.97(18)
C23 C24 C25 117.62(17)
C23 C24 C27 121.89(18)
C25 C24 C27 120.47(17)
C24 C25 C26 121.55(17)
C25 C26 C21 120.93(17)
C29 C27 C28 108.9(3)
C29 C27 C24 110.2(2)
C28 C27 C24 113.9(2)
C36 C31 C32 117.59(17)
C36 C31 Si 120.27(13)
C32 C31 Si 122.12(14)
C33 C32 C31 121.54(19)
C32 C33 C34 120.96(19)
C33 C34 C35 118.25(18)
C33 C34 C37 118.6(2)
C35 C34 C37 123.1(2)
C36 C35 C34 120.83(19)
C35 C36 C31 120.82(18)
C39 C37 C38 115.5(3)
C39 C37 C34 114.2(2)
C38 C37 C34 111.9(2)

loop_
_geom_bond_atom_site_label_1
_geom_bond_atom_site_label_2
_geom_bond_distance
Cl Si 2.0841(6)
Si C31 1.8569(18)
Si C11 1.8573(17)
Si C21 1.8605(18)
C11 C16 1.395(2)
C11 C12 1.396(2)
C12 C13 1.386(3)
C13 C14 1.393(3)
C14 C15 1.386(2)
C14 C17 1.518(2)
C15 C16 1.390(2)
C17 C19 1.525(3)
C17 C18 1.527(3)
C21 C22 1.394(2)
C21 C26 1.397(2)
C22 C23 1.387(3)
C23 C24 1.389(3)
C24 C25 1.389(3)
C24 C27 1.525(3)
C25 C26 1.394(3)
C27 C29 1.468(4)
C27 C28 1.524(4)
C31 C36 1.392(2)
C31 C32 1.400(2)
C32 C33 1.376(3)
C33 C34 1.384(3)
C34 C35 1.396(3)
C34 C37 1.520(3)
C35 C36 1.391(3)
C37 C39 1.469(4)
C37 C38 1.476(4)

loop_
_geom_torsion_atom_site_label_1
_geom_torsion_atom_site_label_2
_geom_torsion_atom_site_label_3
_geom_torsion_atom_site_label_4
_geom_torsion
C31 Si C11 C16 95.92(15)
C21 Si C11 C16 -28.64(17)
Cl Si C11 C16 -146.74(13)
C31 Si C11 C12 -78.03(17)
C21 Si C11 C12 157.41(16)
Cl Si C11 C12 39.31(17)
C16 C11 C12 C13 -0.4(3)
Si C11 C12 C13 173.70(17)
C11 C12 C13 C14 -0.3(3)
C12 C13 C14 C15 0.4(3)
C12 C13 C14 C17 -178.89(19)
C13 C14 C15 C16 0.0(3)
C17 C14 C15 C16 179.32(17)
C14 C15 C16 C11 -0.6(3)
C12 C11 C16 C15 0.8(3)
Si C11 C16 C15 -173.50(14)
C15 C14 C17 C19 -115.4(2)
C13 C14 C17 C19 63.9(2)
C15 C14 C17 C18 119.9(2)
C13 C14 C17 C18 -60.7(2)
C31 Si C21 C22 169.22(15)
C11 Si C21 C22 -66.77(17)
Cl Si C21 C22 51.81(16)
C31 Si C21 C26 -12.48(17)
C11 Si C21 C26 111.53(15)
Cl Si C21 C26 -129.89(14)
C26 C21 C22 C23 0.9(3)
Si C21 C22 C23 179.29(16)
C21 C22 C23 C24 0.1(3)
C22 C23 C24 C25 -1.2(3)
C22 C23 C24 C27 177.4(2)
C23 C24 C25 C26 1.3(3)
C27 C24 C25 C26 -177.30(19)
C24 C25 C26 C21 -0.3(3)
C22 C21 C26 C25 -0.8(3)
Si C21 C26 C25 -179.18(14)
C23 C24 C27 C29 -92.9(4)
C25 C24 C27 C29 85.6(4)
C23 C24 C27 C28 29.8(4)
C25 C24 C27 C28 -151.6(3)
C11 Si C31 C36 -13.06(17)
C21 Si C31 C36 111.63(15)
Cl Si C31 C36 -130.93(13)
C11 Si C31 C32 168.78(15)
C21 Si C31 C32 -66.53(17)
Cl Si C31 C32 50.91(16)
C36 C31 C32 C33 0.6(3)
Si C31 C32 C33 178.77(16)
C31 C32 C33 C34 0.2(3)
C32 C33 C34 C35 -1.1(3)
C32 C33 C34 C37 178.5(2)
C33 C34 C35 C36 1.3(3)
C37 C34 C35 C36 -178.3(2)
C34 C35 C36 C31 -0.6(3)
C32 C31 C36 C35 -0.4(3)
Si C31 C36 C35 -178.62(14)
C33 C34 C37 C39 -145.1(3)
C35 C34 C37 C39 34.5(4)
C33 C34 C37 C38 81.4(3)
C35 C34 C37 C38 -99.1(3)
